data_9002588
loop_
_publ_author_name
'Henderson, C. M. B.'
'Redfern, S. A. T.'
'Smith, R. I.'
'Knight, K. S.'
'Charnock, J. M.'

_publ_section_title
;Composition and temperature dependence of cation ordering in Ni-Mg olivine
 solid solutions: A time-of-flight neutron powder diffraction and EXAFS study
 Sample: Mg70Ni30 at room temperature
;
_journal_name_full 'American Mineralogist'
_journal_page_first 1170
_journal_page_last 1187
_journal_volume 86
_journal_year 2001
_chemical_formula_structural Mg1.4Ni0.6(SiO4)
_chemical_formula_sum 'Mg1.4 Ni0.6 O4 Si'
_chemical_name_mineral Olivine
_space_group_IT_number 62
_symmetry_space_group_name_Hall '-P 2c 2ab'
_symmetry_space_group_name_H-M 'P b n m'
_cell_angle_alpha 90
_cell_angle_beta 90
_cell_angle_gamma 90
_cell_length_a 4.7460
_cell_length_b 10.194
_cell_length_c 5.9568
_cell_formula_units_Z 4
_cell_volume 288.194
_database_code_amcsd 0002677
_exptl_crystal_density_diffrn 3.718
_cod_original_formula_sum 'Si O4 (Ni.6 Mg1.4)'
_cod_database_code 9002588

loop_
_space_group_symop_operation_xyz
x,y,z
x,y,1/2-z
-x,-y,1/2+z
1/2+x,1/2-y,1/2+z
1/2-x,1/2+y,1/2-z
1/2-x,1/2+y,z
1/2+x,1/2-y,-z
-x,-y,-z

loop_
_atom_site_label
_atom_site_fract_x
_atom_site_fract_y
_atom_site_fract_z
_atom_site_occupancy
_atom_site_U_iso_or_equiv
Si 0.42550 0.09360 0.25000 1.00000 0.00317
O1 0.76750 0.09280 0.25000 1.00000 0.00519
O2 0.22060 0.44630 0.25000 1.00000 0.00557
O3 0.27600 0.16270 0.03240 1.00000 0.00545
Ni1 0.00000 0.00000 0.00000 0.49500 0.00494
Mg1 0.00000 0.00000 0.00000 0.50500 0.00494
Ni2 0.99080 0.27630 0.25000 0.10500 0.00557
Mg2 0.99080 0.27630 0.25000 0.89500 0.00557

loop_
_cod_related_entry_id
_cod_related_entry_database
_cod_related_entry_code
1 AMCSD 0002677
